data_7004207
loop_
_publ_author_name
'Nie, Feng-Mei'
'Demeshko, Serhiy'
'Fuchs, Sebastian'
'Dechert, Sebastian'
'Pruschke, Thomas'
'Meyer, Franc'

_publ_section_title
;
 Targeted self-assembly and quantum Monte Carlo magnetic study of an
 alternating nickel(ii) 1D coordination polymer composed of highly
 preorganized binuclear tectons
;
_journal_issue 30
_journal_name_full 'Dalton Transactions'
_journal_page_first 3971
_journal_page_last 3977
_journal_paper_doi 10.1039/B804292F
_journal_year 2008
_chemical_formula_moiety 'C33 H37 N14 Ni2 +, N O3 -, C H4 O'
_chemical_formula_sum 'C34 H41 N15 Ni2 O4'
_chemical_formula_weight 841.24
_chemical_name_systematic
;
?
;
_space_group_IT_number 61
_symmetry_cell_setting orthorhombic
_symmetry_space_group_name_Hall '-P 2ac 2ab'
_symmetry_space_group_name_H-M 'P b c a'
_atom_sites_solution_hydrogens geom
_atom_sites_solution_primary direct
_atom_sites_solution_secondary difmap
_audit_creation_method SHELXL-97
_cell_angle_alpha 90.00
_cell_angle_beta 90.00
_cell_angle_gamma 90.00
_cell_formula_units_Z 8
_cell_length_a 13.0038(4)
_cell_length_b 16.9448(6)
_cell_length_c 32.4543(11)
_cell_measurement_reflns_used 70382
_cell_measurement_temperature 133(2)
_cell_measurement_theta_max 24.87
_cell_measurement_theta_min 2.01
_cell_volume 7151.2(4)
_computing_cell_refinement 'X-AREA (Stoe & Cie, 2002)'
_computing_data_collection 'X-AREA (Stoe & Cie, 2002)'
_computing_data_reduction 'X-AREA (Stoe & Cie, 2002)'
_computing_molecular_graphics 'DIAMOND (Brandenburg, 2001)'
_computing_publication_material 'SHELXL-97 (Sheldrick, 1997)'
_computing_structure_refinement 'SHELXL-97 (Sheldrick, 1997)'
_computing_structure_solution 'SHELXS-97 (Sheldrick, 1990)'
_diffrn_ambient_temperature 133(2)
_diffrn_measured_fraction_theta_full 0.995
_diffrn_measured_fraction_theta_max 0.995
_diffrn_measurement_device_type 'Stoe IPDS II'
_diffrn_measurement_method \w
_diffrn_radiation_monochromator graphite
_diffrn_radiation_source 'fine-focus sealed tube'
_diffrn_radiation_type MoK\a
_diffrn_radiation_wavelength 0.71073
_diffrn_reflns_av_R_equivalents 0.0633
_diffrn_reflns_av_sigmaI/netI 0.0285
_diffrn_reflns_limit_h_max 15
_diffrn_reflns_limit_h_min -15
_diffrn_reflns_limit_k_max 19
_diffrn_reflns_limit_k_min -19
_diffrn_reflns_limit_l_max 38
_diffrn_reflns_limit_l_min -38
_diffrn_reflns_number 70382
_diffrn_reflns_theta_full 24.87
_diffrn_reflns_theta_max 24.87
_diffrn_reflns_theta_min 2.01
_exptl_absorpt_coefficient_mu 1.117
_exptl_absorpt_correction_T_max 0.8375
_exptl_absorpt_correction_T_min 0.6663
_exptl_absorpt_correction_type numerical
_exptl_absorpt_process_details 'X-RED (Stoe & Cie, 2002)'
_exptl_crystal_colour green
_exptl_crystal_density_diffrn 1.563
_exptl_crystal_density_method 'not measured'
_exptl_crystal_description block
_exptl_crystal_F_000 3504
_exptl_crystal_size_max 0.38
_exptl_crystal_size_mid 0.28
_exptl_crystal_size_min 0.22
_refine_diff_density_max 0.549
_refine_diff_density_min -0.541
_refine_diff_density_rms 0.064
_refine_ls_extinction_method none
_refine_ls_goodness_of_fit_ref 1.032
_refine_ls_hydrogen_treatment constr
_refine_ls_matrix_type full
_refine_ls_number_parameters 493
_refine_ls_number_reflns 6173
_refine_ls_number_restraints 32
_refine_ls_restrained_S_all 1.041
_refine_ls_R_factor_all 0.0553
_refine_ls_R_factor_gt 0.0392
_refine_ls_shift/su_max 0.001
_refine_ls_shift/su_mean 0.000
_refine_ls_structure_factor_coef Fsqd
_refine_ls_weighting_details 'calc w=1/[\s^2^(Fo^2^)+(0.0711P)^2^+0.0000P] where P=(Fo^2^+2Fc^2^)/3'
_refine_ls_weighting_scheme calc
_refine_ls_wR_factor_gt 0.1018
_refine_ls_wR_factor_ref 0.1074
_reflns_number_gt 4742
_reflns_number_total 6173
_reflns_threshold_expression >2sigma(I)
_cod_data_source_file B804292F.txt
_cod_data_source_block 2-nf18
_cod_database_code 7004207

loop_
_symmetry_equiv_pos_as_xyz
'x, y, z'
'-x+1/2, -y, z+1/2'
'-x, y+1/2, -z+1/2'
'x+1/2, -y+1/2, -z'
'-x, -y, -z'
'x-1/2, y, -z-1/2'
'x, -y-1/2, z-1/2'
'-x-1/2, y-1/2, z'

loop_
_atom_site_label
_atom_site_type_symbol
_atom_site_fract_x
_atom_site_fract_y
_atom_site_fract_z
_atom_site_U_iso_or_equiv
_atom_site_adp_type
_atom_site_occupancy
_atom_site_symmetry_multiplicity
_atom_site_calc_flag
_atom_site_refinement_flags
_atom_site_disorder_assembly
_atom_site_disorder_group
Ni1 Ni 0.84767(3) 0.20643(2) 0.603096(12) 0.03133(12) Uani 1 1 d . . .
Ni2 Ni 0.51494(3) 0.24909(2) 0.563351(12) 0.03130(12) Uani 1 1 d . . .
O1A O 0.2603(5) 0.0842(3) 0.7061(2) 0.0617(19) Uiso 0.630(13) 1 d PD A 1
O2A O 0.2658(5) -0.0405(3) 0.71788(15) 0.075(2) Uiso 0.630(13) 1 d PD A 1
O3A O 0.2140(5) 0.0030(3) 0.65852(12) 0.0546(16) Uiso 0.630(13) 1 d PD A 1
O1B O 0.1962(10) -0.0428(5) 0.7128(3) 0.095(4) Uiso 0.370(13) 1 d PD A 2
O2B O 0.2434(12) 0.0150(7) 0.6573(2) 0.110(5) Uiso 0.370(13) 1 d PD A 2
O3B O 0.2540(9) 0.0762(4) 0.7164(3) 0.062(3) Uiso 0.370(13) 1 d PD A 2
N1 N 0.71878(18) 0.14582(13) 0.58080(8) 0.0320(6) Uani 1 1 d . . .
N2 N 0.62050(18) 0.15868(14) 0.56686(8) 0.0314(5) Uani 1 1 d . . .
N3 N 0.87588(19) 0.09155(14) 0.62801(8) 0.0367(6) Uani 1 1 d . . .
N4 N 0.7804(2) 0.24689(14) 0.65810(8) 0.0376(6) Uani 1 1 d . . .
N5 N 0.99232(18) 0.25620(14) 0.62328(8) 0.0346(6) Uani 1 1 d . . .
N6 N 0.40930(18) 0.15116(14) 0.56078(8) 0.0328(6) Uani 1 1 d . . .
N7 N 0.49284(19) 0.26143(15) 0.62787(9) 0.0374(6) Uani 1 1 d . . .
N8 N 0.40246(19) 0.33811(14) 0.55124(8) 0.0342(6) Uani 1 1 d . . .
N9 N 0.80857(19) 0.31104(14) 0.57221(8) 0.0345(6) Uani 1 1 d . . .
N11 N 0.6320(2) 0.33505(15) 0.56320(10) 0.0435(7) Uani 1 1 d . . .
N10 N 0.7198(2) 0.32184(13) 0.56777(8) 0.0319(6) Uani 1 1 d . . .
N12 N 0.52434(19) 0.24246(15) 0.49628(9) 0.0370(6) Uani 1 1 d . . .
N13 N 0.48015(19) 0.28458(15) 0.47333(9) 0.0344(6) Uani 1 1 d . . .
N14 N 0.4372(2) 0.32729(15) 0.45011(9) 0.0372(6) Uani 1 1 d . . .
N15 N 0.2407(2) 0.01456(16) 0.69524(10) 0.0566(8) Uani 1 1 d D . .
C1 C 0.6478(2) 0.02756(17) 0.56639(10) 0.0357(7) Uani 1 1 d . . .
H1 H 0.6382 -0.0265 0.5634 0.080 Uiso 1 1 calc R . .
C3 C 0.5791(2) 0.08805(17) 0.55782(10) 0.0339(7) Uani 1 1 d . . .
C2 C 0.7348(2) 0.06731(17) 0.58045(10) 0.0347(7) Uani 1 1 d . . .
C4 C 0.8380(2) 0.03910(17) 0.59425(11) 0.0385(7) Uani 1 1 d . . .
H4B H 0.8859 0.0402 0.5713 0.080 Uiso 1 1 calc R . .
H4A H 0.8330 -0.0148 0.6041 0.080 Uiso 1 1 calc R . .
C5 C 0.8214(3) 0.0704(2) 0.66742(12) 0.0485(9) Uani 1 1 d . . .
H5B H 0.8681 0.0799 0.6902 0.080 Uiso 1 1 calc R . .
H5A H 0.8067 0.0143 0.6669 0.080 Uiso 1 1 calc R . .
C6 C 0.7219(3) 0.1140(2) 0.67598(11) 0.0451(8) Uani 1 1 d . . .
H6A H 0.6779 0.1101 0.6519 0.080 Uiso 1 1 calc R . .
H6B H 0.6869 0.0884 0.6987 0.080 Uiso 1 1 calc R . .
C7 C 0.7366(3) 0.1994(2) 0.68630(10) 0.0415(8) Uani 1 1 d . . .
C8 C 0.7055(4) 0.2282(2) 0.72436(12) 0.0596(10) Uani 1 1 d . . .
H8 H 0.6770 0.1943 0.7438 0.080 Uiso 1 1 calc R . .
C9 C 0.7171(4) 0.3070(2) 0.73328(13) 0.0717(13) Uani 1 1 d . . .
H9 H 0.6956 0.3270 0.7585 0.080 Uiso 1 1 calc R . .
C10 C 0.7608(3) 0.3561(2) 0.70436(11) 0.0558(10) Uani 1 1 d . . .
H10 H 0.7693 0.4097 0.7096 0.080 Uiso 1 1 calc R . .
C11 C 0.7915(3) 0.32397(19) 0.66761(10) 0.0415(8) Uani 1 1 d . . .
H11 H 0.8216 0.3571 0.6482 0.080 Uiso 1 1 calc R . .
C12 C 0.9877(2) 0.07918(19) 0.63411(13) 0.0459(8) Uani 1 1 d . . .
H12A H 1.0223 0.0838 0.6077 0.080 Uiso 1 1 calc R . .
H12B H 0.9990 0.0261 0.6443 0.080 Uiso 1 1 calc R . .
C13 C 1.0350(3) 0.1381(2) 0.66427(13) 0.0528(10) Uani 1 1 d . . .
H13A H 0.9878 0.1448 0.6872 0.080 Uiso 1 1 calc R . .
H13B H 1.0977 0.1152 0.6752 0.080 Uiso 1 1 calc R . .
C14 C 1.0603(2) 0.21848(18) 0.64754(10) 0.0362(7) Uani 1 1 d . . .
C15 C 1.1528(2) 0.25312(18) 0.65907(11) 0.0387(7) Uani 1 1 d . . .
H15 H 1.1989 0.2254 0.6755 0.080 Uiso 1 1 calc R . .
C16 C 1.1766(3) 0.3284(2) 0.64622(11) 0.0443(8) Uani 1 1 d . . .
H16 H 1.2375 0.3526 0.6543 0.080 Uiso 1 1 calc R . .
C17 C 1.1069(3) 0.36710(19) 0.62091(11) 0.0420(8) Uani 1 1 d . . .
H17 H 1.1203 0.4180 0.6116 0.080 Uiso 1 1 calc R . .
C18 C 1.0183(2) 0.32913(18) 0.60986(10) 0.0379(7) Uani 1 1 d . . .
H18 H 0.9734 0.3549 0.5921 0.080 Uiso 1 1 calc R . .
C19 C 0.4718(2) 0.08794(17) 0.54092(11) 0.0363(7) Uani 1 1 d . . .
H19A H 0.4739 0.0965 0.5114 0.080 Uiso 1 1 calc R . .
H19B H 0.4401 0.0370 0.5459 0.080 Uiso 1 1 calc R . .
C20 C 0.3687(2) 0.12178(19) 0.60082(10) 0.0393(7) Uani 1 1 d . . .
H20A H 0.3447 0.0681 0.5970 0.080 Uiso 1 1 calc R . .
H20B H 0.3096 0.1536 0.6084 0.080 Uiso 1 1 calc R . .
C21 C 0.4445(3) 0.12270(18) 0.63647(11) 0.0401(7) Uani 1 1 d . . .
H21A H 0.4190 0.0887 0.6582 0.080 Uiso 1 1 calc R . .
H21B H 0.5098 0.1015 0.6271 0.080 Uiso 1 1 calc R . .
C22 C 0.4614(2) 0.20373(19) 0.65345(11) 0.0396(7) Uani 1 1 d . . .
C23 C 0.4397(3) 0.2191(2) 0.69445(12) 0.0569(10) Uani 1 1 d . . .
H23 H 0.4179 0.1786 0.7117 0.080 Uiso 1 1 calc R . .
C24 C 0.4503(4) 0.2946(3) 0.70956(13) 0.0730(13) Uani 1 1 d . . .
H24 H 0.4346 0.3058 0.7369 0.080 Uiso 1 1 calc R . .
C25 C 0.4845(4) 0.3535(2) 0.68362(12) 0.0625(11) Uani 1 1 d . . .
H25 H 0.4941 0.4046 0.6933 0.080 Uiso 1 1 calc R . .
C26 C 0.5040(3) 0.3352(2) 0.64349(11) 0.0460(8) Uani 1 1 d . . .
H26 H 0.5260 0.3753 0.6260 0.080 Uiso 1 1 calc R . .
C27 C 0.3205(2) 0.17069(18) 0.53347(11) 0.0388(7) Uani 1 1 d . . .
H27A H 0.2750 0.1254 0.5323 0.080 Uiso 1 1 calc R . .
H27B H 0.3461 0.1802 0.5058 0.080 Uiso 1 1 calc R . .
C28 C 0.2588(2) 0.24213(18) 0.54720(12) 0.0416(8) Uani 1 1 d . . .
H28A H 0.1932 0.2405 0.5330 0.080 Uiso 1 1 calc R . .
H28B H 0.2447 0.2361 0.5764 0.080 Uiso 1 1 calc R . .
C29 C 0.3039(2) 0.32339(18) 0.54084(10) 0.0346(7) Uani 1 1 d . . .
C30 C 0.2403(2) 0.38174(18) 0.52534(10) 0.0395(7) Uani 1 1 d . . .
H30 H 0.1732 0.3696 0.5177 0.080 Uiso 1 1 calc R . .
C31 C 0.2763(2) 0.45819(18) 0.52113(11) 0.0403(8) Uani 1 1 d . . .
H31 H 0.2339 0.4979 0.5111 0.080 Uiso 1 1 calc R . .
C32 C 0.3769(3) 0.47401(19) 0.53224(11) 0.0422(8) Uani 1 1 d . . .
H32 H 0.4034 0.5248 0.5302 0.080 Uiso 1 1 calc R . .
C33 C 0.4364(2) 0.41323(18) 0.54636(11) 0.0389(7) Uani 1 1 d . . .
H33 H 0.5045 0.4241 0.5530 0.080 Uiso 1 1 calc R . .
O4A O 0.4844(15) -0.0308(8) 0.7239(5) 0.109(7) Uiso 0.295(12) 1 d PD B 3
H4C H 0.4217 -0.0353 0.7252 0.080 Uiso 0.295(12) 1 calc PR B 3
C34A C 0.5153(14) 0.0370(8) 0.7460(5) 0.060(4) Uiso 0.295(12) 1 d PD B 3
H34A H 0.5290 0.0228 0.7741 0.080 Uiso 0.295(12) 1 calc PR B 3
H34B H 0.4614 0.0757 0.7451 0.080 Uiso 0.295(12) 1 calc PR B 3
H34C H 0.5764 0.0584 0.7338 0.080 Uiso 0.295(12) 1 calc PR B 3
O4B O 0.4549(5) 0.0214(3) 0.75221(15) 0.081(2) Uiso 0.705(12) 1 d PD B 4
H4D H 0.4130 0.0460 0.7384 0.080 Uiso 0.705(12) 1 calc PR B 4
C34B C 0.5216(7) -0.0200(5) 0.7259(2) 0.074(2) Uiso 0.705(12) 1 d PD B 4
H34D H 0.5877 0.0053 0.7256 0.080 Uiso 0.705(12) 1 calc PR B 4
H34E H 0.4938 -0.0203 0.6985 0.080 Uiso 0.705(12) 1 calc PR B 4
H34F H 0.5290 -0.0733 0.7355 0.080 Uiso 0.705(12) 1 calc PR B 4

loop_
_atom_site_aniso_label
_atom_site_aniso_U_11
_atom_site_aniso_U_22
_atom_site_aniso_U_33
_atom_site_aniso_U_23
_atom_site_aniso_U_13
_atom_site_aniso_U_12
Ni1 0.0300(2) 0.02452(19) 0.0395(2) 0.00155(16) -0.00184(16) -0.00073(15)
Ni2 0.0278(2) 0.0243(2) 0.0418(2) -0.00160(16) -0.00018(16) -0.00048(15)
N1 0.0309(13) 0.0224(12) 0.0428(15) 0.0014(10) -0.0004(11) 0.0012(10)
N2 0.0277(12) 0.0260(12) 0.0404(14) -0.0026(11) 0.0001(11) -0.0022(10)
N3 0.0323(13) 0.0290(13) 0.0487(16) 0.0038(11) -0.0016(12) -0.0012(10)
N4 0.0362(14) 0.0365(14) 0.0400(15) 0.0013(12) -0.0034(12) 0.0007(11)
N5 0.0331(13) 0.0297(13) 0.0410(15) 0.0017(11) -0.0019(11) 0.0004(11)
N6 0.0283(13) 0.0274(12) 0.0429(15) -0.0009(11) 0.0000(11) -0.0003(10)
N7 0.0341(14) 0.0323(13) 0.0460(16) -0.0012(12) -0.0020(12) 0.0000(11)
N8 0.0321(13) 0.0293(13) 0.0412(15) -0.0050(11) -0.0002(11) 0.0014(11)
N9 0.0286(14) 0.0282(12) 0.0466(16) 0.0026(11) -0.0035(11) -0.0019(10)
N11 0.0312(15) 0.0268(13) 0.072(2) 0.0025(13) -0.0031(13) 0.0009(11)
N10 0.0388(17) 0.0214(12) 0.0355(14) -0.0022(10) -0.0013(11) -0.0036(11)
N12 0.0313(13) 0.0364(14) 0.0432(16) 0.0004(12) 0.0000(12) 0.0049(11)
N13 0.0267(13) 0.0309(13) 0.0456(16) -0.0061(13) 0.0064(12) -0.0038(11)
N14 0.0362(14) 0.0306(13) 0.0450(16) 0.0025(12) -0.0031(12) 0.0021(12)
N15 0.060(2) 0.0375(16) 0.072(2) 0.0118(16) 0.0130(17) 0.0079(14)
C1 0.0329(16) 0.0225(14) 0.052(2) -0.0049(13) 0.0013(14) -0.0008(12)
C3 0.0306(15) 0.0274(14) 0.0439(18) -0.0020(13) 0.0029(13) -0.0039(12)
C2 0.0340(16) 0.0254(14) 0.0447(18) 0.0014(13) 0.0006(14) 0.0018(12)
C4 0.0341(16) 0.0260(14) 0.055(2) -0.0010(14) -0.0030(14) 0.0013(13)
C5 0.056(2) 0.0358(17) 0.054(2) 0.0140(16) 0.0029(17) -0.0005(16)
C6 0.048(2) 0.0431(18) 0.0438(19) 0.0044(15) 0.0041(16) -0.0075(16)
C7 0.0392(18) 0.0453(19) 0.0401(19) 0.0046(15) -0.0030(15) 0.0067(15)
C8 0.082(3) 0.053(2) 0.044(2) 0.0104(18) 0.008(2) 0.010(2)
C9 0.118(4) 0.056(2) 0.040(2) 0.0018(18) 0.012(2) 0.022(3)
C10 0.084(3) 0.043(2) 0.040(2) -0.0017(16) -0.004(2) 0.0158(19)
C11 0.0450(19) 0.0373(17) 0.0421(19) 0.0011(14) -0.0055(15) 0.0064(14)
C12 0.0389(18) 0.0313(16) 0.067(2) 0.0065(16) -0.0137(17) 0.0034(14)
C13 0.054(2) 0.0400(19) 0.064(2) 0.0155(17) -0.0221(19) -0.0092(16)
C14 0.0369(17) 0.0339(15) 0.0379(18) 0.0011(13) -0.0013(13) -0.0009(13)
C15 0.0366(16) 0.0388(17) 0.0407(18) 0.0002(14) -0.0041(14) 0.0002(14)
C16 0.0374(17) 0.0468(19) 0.049(2) -0.0052(16) -0.0058(14) -0.0051(15)
C17 0.0435(18) 0.0333(16) 0.049(2) -0.0003(14) -0.0024(16) -0.0065(14)
C18 0.0368(16) 0.0318(16) 0.0451(19) 0.0007(14) -0.0011(14) -0.0018(13)
C19 0.0314(16) 0.0288(15) 0.0486(19) -0.0084(13) -0.0023(14) 0.0001(12)
C20 0.0346(17) 0.0319(15) 0.051(2) 0.0006(14) 0.0032(15) -0.0060(13)
C21 0.0422(18) 0.0341(16) 0.0442(19) 0.0060(14) 0.0044(15) -0.0013(14)
C22 0.0348(17) 0.0398(18) 0.0441(19) 0.0003(15) -0.0039(14) -0.0022(13)
C23 0.067(3) 0.061(2) 0.043(2) 0.0021(18) 0.0010(18) -0.015(2)
C24 0.108(4) 0.065(3) 0.046(2) -0.017(2) 0.010(2) -0.024(3)
C25 0.090(3) 0.048(2) 0.050(2) -0.0161(18) 0.003(2) -0.011(2)
C26 0.051(2) 0.0380(18) 0.049(2) -0.0052(16) -0.0027(16) -0.0043(15)
C27 0.0296(16) 0.0344(16) 0.052(2) -0.0023(15) -0.0060(14) -0.0032(13)
C28 0.0266(15) 0.0347(17) 0.063(2) 0.0020(16) -0.0044(15) -0.0024(13)
C29 0.0288(15) 0.0328(15) 0.0423(18) -0.0051(13) 0.0003(13) 0.0019(12)
C30 0.0322(16) 0.0372(17) 0.049(2) -0.0085(15) -0.0010(14) 0.0039(13)
C31 0.0382(17) 0.0329(16) 0.050(2) -0.0102(14) -0.0045(15) 0.0105(14)
C32 0.0396(18) 0.0295(16) 0.057(2) -0.0049(14) -0.0017(16) 0.0020(13)
C33 0.0317(16) 0.0313(16) 0.054(2) -0.0052(14) -0.0018(15) -0.0001(13)

loop_
_atom_type_symbol
_atom_type_description
_atom_type_scat_dispersion_real
_atom_type_scat_dispersion_imag
_atom_type_scat_source
C C 0.0033 0.0016 'International Tables Vol C Tables 4.2.6.8 and 6.1.1.4'
H H 0.0000 0.0000 'International Tables Vol C Tables 4.2.6.8 and 6.1.1.4'
N N 0.0061 0.0033 'International Tables Vol C Tables 4.2.6.8 and 6.1.1.4'
O O 0.0106 0.0060 'International Tables Vol C Tables 4.2.6.8 and 6.1.1.4'
Ni Ni 0.3393 1.1124 'International Tables Vol C Tables 4.2.6.8 and 6.1.1.4'

loop_
_geom_angle_atom_site_label_1
_geom_angle_atom_site_label_2
_geom_angle_atom_site_label_3
_geom_angle
_geom_angle_site_symmetry_1
_geom_angle_site_symmetry_3
_geom_angle_publ_flag
N1 Ni1 N9 93.17(9) . . ?
N1 Ni1 N4 96.91(10) . . ?
N9 Ni1 N4 91.68(10) . . ?
N1 Ni1 N3 79.73(9) . . ?
N9 Ni1 N3 172.06(10) . . ?
N4 Ni1 N3 92.70(10) . . ?
N1 Ni1 N14 91.47(10) . 4_556 ?
N9 Ni1 N14 88.41(10) . 4_556 ?
N4 Ni1 N14 171.60(10) . 4_556 ?
N3 Ni1 N14 88.22(10) . 4_556 ?
N1 Ni1 N5 172.59(9) . . ?
N9 Ni1 N5 91.49(10) . . ?
N4 Ni1 N5 88.71(10) . . ?
N3 Ni1 N5 95.23(9) . . ?
N14 Ni1 N5 82.89(10) 4_556 . ?
N2 Ni2 N11 91.88(10) . . ?
N2 Ni2 N7 96.25(10) . . ?
N11 Ni2 N7 91.83(11) . . ?
N2 Ni2 N8 172.25(10) . . ?
N11 Ni2 N8 90.34(10) . . ?
N7 Ni2 N8 91.10(10) . . ?
N2 Ni2 N6 81.63(9) . . ?
N11 Ni2 N6 172.96(10) . . ?
N7 Ni2 N6 91.59(10) . . ?
N8 Ni2 N6 95.74(9) . . ?
N2 Ni2 N12 88.83(10) . . ?
N11 Ni2 N12 89.59(11) . . ?
N7 Ni2 N12 174.67(10) . . ?
N8 Ni2 N12 83.75(10) . . ?
N6 Ni2 N12 87.57(10) . . ?
C2 N1 N2 107.3(2) . . ?
C2 N1 Ni1 111.32(19) . . ?
N2 N1 Ni1 141.34(18) . . ?
C3 N2 N1 107.6(2) . . ?
C3 N2 Ni2 112.5(2) . . ?
N1 N2 Ni2 139.14(18) . . ?
C12 N3 C4 109.7(3) . . ?
C12 N3 C5 108.3(3) . . ?
C4 N3 C5 109.0(2) . . ?
C12 N3 Ni1 110.33(19) . . ?
C4 N3 Ni1 101.98(18) . . ?
C5 N3 Ni1 117.21(19) . . ?
C7 N4 C11 117.9(3) . . ?
C7 N4 Ni1 124.0(2) . . ?
C11 N4 Ni1 117.7(2) . . ?
C14 N5 C18 117.2(3) . . ?
C14 N5 Ni1 124.3(2) . . ?
C18 N5 Ni1 118.4(2) . . ?
C20 N6 C19 109.3(2) . . ?
C20 N6 C27 108.5(2) . . ?
C19 N6 C27 108.9(2) . . ?
C20 N6 Ni2 116.74(19) . . ?
C19 N6 Ni2 102.84(17) . . ?
C27 N6 Ni2 110.20(18) . . ?
C22 N7 C26 118.1(3) . . ?
C22 N7 Ni2 125.3(2) . . ?
C26 N7 Ni2 116.4(2) . . ?
C29 N8 C33 117.0(3) . . ?
C29 N8 Ni2 124.5(2) . . ?
C33 N8 Ni2 117.4(2) . . ?
N10 N9 Ni1 115.3(2) . . ?
N10 N11 Ni2 124.8(2) . . ?
N11 N10 N9 177.9(3) . . ?
N13 N12 Ni2 124.8(2) . . ?
N12 N13 N14 179.0(3) . . ?
N13 N14 Ni1 126.9(2) . 4_456 ?
O2A N15 O2B 126.4(7) . . ?
O2A N15 O3A 121.4(4) . . ?
O2A N15 O1A 119.3(4) . . ?
O2B N15 O1A 105.5(6) . . ?
O3A N15 O1A 117.8(4) . . ?
O2A N15 O3B 105.4(6) . . ?
O2B N15 O3B 122.3(6) . . ?
O3A N15 O3B 133.0(6) . . ?
O2B N15 O1B 117.9(6) . . ?
O3A N15 O1B 100.5(6) . . ?
O1A N15 O1B 133.4(6) . . ?
O3B N15 O1B 116.9(5) . . ?
C3 C1 C2 103.4(3) . . ?
N2 C3 C1 110.9(3) . . ?
N2 C3 C19 116.9(3) . . ?
C1 C3 C19 132.2(3) . . ?
N1 C2 C1 110.8(3) . . ?
N1 C2 C4 116.9(3) . . ?
C1 C2 C4 132.3(3) . . ?
C2 C4 N3 109.0(2) . . ?
N3 C5 C6 116.2(3) . . ?
C7 C6 C5 113.9(3) . . ?
N4 C7 C8 121.2(3) . . ?
N4 C7 C6 118.7(3) . . ?
C8 C7 C6 120.1(3) . . ?
C9 C8 C7 119.8(4) . . ?
C8 C9 C10 119.2(4) . . ?
C11 C10 C9 118.3(4) . . ?
N4 C11 C10 123.5(3) . . ?
N3 C12 C13 112.8(3) . . ?
C14 C13 C12 116.7(3) . . ?
N5 C14 C15 121.7(3) . . ?
N5 C14 C13 119.9(3) . . ?
C15 C14 C13 118.4(3) . . ?
C16 C15 C14 120.3(3) . . ?
C15 C16 C17 118.1(3) . . ?
C18 C17 C16 118.9(3) . . ?
N5 C18 C17 123.8(3) . . ?
N6 C19 C3 110.4(2) . . ?
N6 C20 C21 115.5(3) . . ?
C22 C21 C20 112.7(3) . . ?
N7 C22 C23 121.2(3) . . ?
N7 C22 C21 118.9(3) . . ?
C23 C22 C21 119.8(3) . . ?
C24 C23 C22 119.8(4) . . ?
C23 C24 C25 119.1(4) . . ?
C26 C25 C24 118.7(4) . . ?
N7 C26 C25 123.1(3) . . ?
N6 C27 C28 114.3(3) . . ?
C29 C28 C27 118.8(3) . . ?
N8 C29 C30 121.8(3) . . ?
N8 C29 C28 120.2(3) . . ?
C30 C29 C28 118.0(3) . . ?
C29 C30 C31 120.2(3) . . ?
C32 C31 C30 118.4(3) . . ?
C33 C32 C31 118.5(3) . . ?
N8 C33 C32 124.1(3) . . ?

loop_
_geom_bond_atom_site_label_1
_geom_bond_atom_site_label_2
_geom_bond_distance
_geom_bond_site_symmetry_2
_geom_bond_publ_flag
Ni1 N1 2.095(2) . ?
Ni1 N9 2.099(2) . ?
Ni1 N4 2.103(3) . ?
Ni1 N3 2.139(2) . ?
Ni1 N14 2.160(3) 4_556 ?
Ni1 N5 2.163(2) . ?
Ni2 N2 2.060(2) . ?
Ni2 N11 2.107(3) . ?
Ni2 N7 2.124(3) . ?
Ni2 N8 2.138(2) . ?
Ni2 N6 2.156(2) . ?
Ni2 N12 2.183(3) . ?
Ni1 Ni2 4.5725(5) . ?
Ni1 Ni2 5.8720(6) 4_556 ?
O1A N15 1.258(5) . ?
O2A N15 1.231(4) . ?
O3A N15 1.256(4) . ?
O1B N15 1.266(6) . ?
O2B N15 1.232(6) . ?
O3B N15 1.262(5) . ?
N1 C2 1.347(4) . ?
N1 N2 1.373(3) . ?
N2 C3 1.345(4) . ?
N3 C12 1.482(4) . ?
N3 C4 1.494(4) . ?
N3 C5 1.505(4) . ?
N4 C7 1.345(4) . ?
N4 C11 1.350(4) . ?
N5 C14 1.346(4) . ?
N5 C18 1.353(4) . ?
N6 C20 1.489(4) . ?
N6 C19 1.491(4) . ?
N6 C27 1.493(4) . ?
N7 C22 1.346(4) . ?
N7 C26 1.357(4) . ?
N8 C29 1.349(4) . ?
N8 C33 1.357(4) . ?
N9 N10 1.178(4) . ?
N11 N10 1.173(4) . ?
N12 N13 1.181(4) . ?
N13 N14 1.184(4) . ?
N14 Ni1 2.160(3) 4_456 ?
C1 C3 1.388(4) . ?
C1 C2 1.393(4) . ?
C3 C19 1.499(4) . ?
C2 C4 1.494(4) . ?
C5 C6 1.516(5) . ?
C6 C7 1.497(5) . ?
C7 C8 1.388(5) . ?
C8 C9 1.375(6) . ?
C9 C10 1.377(6) . ?
C10 C11 1.370(5) . ?
C12 C13 1.528(5) . ?
C13 C14 1.502(4) . ?
C14 C15 1.390(4) . ?
C15 C16 1.377(5) . ?
C16 C17 1.388(5) . ?
C17 C18 1.367(4) . ?
C20 C21 1.520(5) . ?
C21 C22 1.496(4) . ?
C22 C23 1.385(5) . ?
C23 C24 1.377(6) . ?
C24 C25 1.379(6) . ?
C25 C26 1.362(5) . ?
C27 C28 1.519(4) . ?
C28 C29 1.510(4) . ?
C29 C30 1.383(4) . ?
C30 C31 1.384(5) . ?
C31 C32 1.382(5) . ?
C32 C33 1.368(4) . ?
O4A C34A 1.412(10) . ?
O4B C34B 1.406(7) . ?
